data_2228894
loop_
_publ_author_name
'Chen, Yan-Min'
'Xie, Qing-Fan'

_publ_section_title
;
 [Malonato(2{-})-\k^2^<i>O</i>,<i>O</i>']bis(1,10-phenanthroline-\k^2^<i>N</i>,<i>N</i>')zinc(II)
 pentahydrate
;
_journal_coeditor_code VM2055
_journal_issue 1
_journal_name_full 'Acta Crystallographica Section E'
_journal_page_first m66
_journal_page_last m67
_journal_paper_doi 10.1107/S1600536810049573
_journal_volume 67
_journal_year 2011
_chemical_formula_iupac '[Zn (C3 H2 O4) (C12 H8 N2)2], 5H2 O'
_chemical_formula_moiety 'C27 H18 N4 O4 Zn, 5(H2 O)'
_chemical_formula_sum 'C27 H28 N4 O9 Zn'
_chemical_formula_weight 617.90
_chemical_name_systematic
;
[Malonato(2-)-\k^2^<i>O</i>,<i>O</i>']bis(1,10-phenanthroline-
\k^2^<i>N</i>,<i>N</i>')zinc(II) pentahydrate
;
_space_group_IT_number 2
_symmetry_cell_setting triclinic
_symmetry_space_group_name_Hall '-P 1'
_symmetry_space_group_name_H-M 'P -1'
_atom_sites_solution_hydrogens geom
_atom_sites_solution_primary direct
_atom_sites_solution_secondary difmap
_audit_creation_method SHELXL-97
_cell_angle_alpha 84.682(2)
_cell_angle_beta 76.965(3)
_cell_angle_gamma 72.834(2)
_cell_formula_units_Z 2
_cell_length_a 10.3802(15)
_cell_length_b 10.580(3)
_cell_length_c 13.059(2)
_cell_measurement_reflns_used 6521
_cell_measurement_temperature 291(2)
_cell_measurement_theta_max 28.00
_cell_measurement_theta_min 2.46
_cell_volume 1334.5(5)
_computing_cell_refinement 'SAINT-Plus (Bruker, 2000)'
_computing_data_collection 'SMART (Bruker, 2000)'
_computing_data_reduction 'SAINT-Plus (Bruker, 2000)'
_computing_molecular_graphics 'SHELXTL (Sheldrick, 2008)'
_computing_publication_material 'SHELXTL (Sheldrick, 2008)'
_computing_structure_refinement 'SHELXTL (Sheldrick, 2008)'
_computing_structure_solution 'SHELXTL (Sheldrick, 2008)'
_diffrn_ambient_temperature 291(2)
_diffrn_measured_fraction_theta_full 1.000
_diffrn_measured_fraction_theta_max 1.000
_diffrn_measurement_device_type 'Bruker SMART APEX CCD'
_diffrn_measurement_method 'phi and omega scans'
_diffrn_radiation_monochromator graphite
_diffrn_radiation_source 'sealed tube'
_diffrn_radiation_type MoK\a
_diffrn_radiation_wavelength 0.71073
_diffrn_reflns_av_R_equivalents 0.0450
_diffrn_reflns_av_sigmaI/netI 0.0334
_diffrn_reflns_limit_h_max 12
_diffrn_reflns_limit_h_min -12
_diffrn_reflns_limit_k_max 13
_diffrn_reflns_limit_k_min -13
_diffrn_reflns_limit_l_max 16
_diffrn_reflns_limit_l_min -16
_diffrn_reflns_number 13993
_diffrn_reflns_theta_full 26.00
_diffrn_reflns_theta_max 26.00
_diffrn_reflns_theta_min 1.60
_exptl_absorpt_coefficient_mu 0.983
_exptl_absorpt_correction_T_max 0.8429
_exptl_absorpt_correction_T_min 0.7842
_exptl_absorpt_correction_type multi-scan
_exptl_absorpt_process_details '(SADABS; Bruker, 2000)'
_exptl_crystal_colour colorless
_exptl_crystal_density_diffrn 1.538
_exptl_crystal_density_method 'not measured'
_exptl_crystal_description bolck
_exptl_crystal_F_000 640
_exptl_crystal_size_max 0.26
_exptl_crystal_size_mid 0.20
_exptl_crystal_size_min 0.18
_refine_diff_density_max 0.315
_refine_diff_density_min -0.798
_refine_ls_extinction_method none
_refine_ls_goodness_of_fit_ref 1.015
_refine_ls_hydrogen_treatment constr
_refine_ls_matrix_type full
_refine_ls_number_parameters 370
_refine_ls_number_reflns 5236
_refine_ls_number_restraints 0
_refine_ls_restrained_S_all 1.015
_refine_ls_R_factor_all 0.0439
_refine_ls_R_factor_gt 0.0404
_refine_ls_shift/su_max 0.000
_refine_ls_shift/su_mean 0.000
_refine_ls_structure_factor_coef Fsqd
_refine_ls_weighting_details 'calc w=1/[\s^2^(Fo^2^)+(0.05P)^2^+1.22P] where P=(Fo^2^+2Fc^2^)/3'
_refine_ls_weighting_scheme calc
_refine_ls_wR_factor_gt 0.0953
_refine_ls_wR_factor_ref 0.0973
_reflns_number_gt 4851
_reflns_number_total 5236
_reflns_threshold_expression I>2sigma(I)
_cod_data_source_file vm2055.cif
_cod_data_source_block I
_cod_original_cell_volume 1334.5(4)
_cod_database_code 2228894
_cod_database_fobs_code 2228894

loop_
_symmetry_equiv_pos_as_xyz
'x, y, z'
'-x, -y, -z'

loop_
_atom_site_type_symbol
_atom_site_label
_atom_site_fract_x
_atom_site_fract_y
_atom_site_fract_z
_atom_site_U_iso_or_equiv
_atom_site_adp_type
_atom_site_calc_flag
_atom_site_refinement_flags
_atom_site_occupancy
_atom_site_disorder_assembly
_atom_site_disorder_group
C C1 0.8893(3) -0.0210(3) 0.6477(2) 0.0372(6) Uani d . 1 . .
H H1A 0.9374 0.0280 0.6714 0.045 Uiso calc R 1 . .
C C2 0.9626(3) -0.1418(3) 0.5995(3) 0.0445(8) Uani d . 1 . .
H H2A 1.0580 -0.1720 0.5906 0.053 Uiso calc R 1 . .
C C3 0.8934(3) -0.2128(3) 0.5667(3) 0.0449(8) Uani d . 1 . .
H H3A 0.9417 -0.2926 0.5343 0.054 Uiso calc R 1 . .
C C4 0.7496(3) -0.1694(2) 0.5801(2) 0.0316(6) Uani d . 1 . .
C C5 0.6684(4) -0.2373(3) 0.5447(2) 0.0427(8) Uani d . 1 . .
H H5A 0.7120 -0.3134 0.5062 0.051 Uiso calc R 1 . .
C C6 0.5299(4) -0.1932(3) 0.5660(2) 0.0384(7) Uani d . 1 . .
H H6A 0.4798 -0.2431 0.5461 0.046 Uiso calc R 1 . .
C C7 0.4589(3) -0.0738(3) 0.61756(19) 0.0291(6) Uani d . 1 . .
C C8 0.3162(3) -0.0214(3) 0.6421(2) 0.0396(7) Uani d . 1 . .
H H8A 0.2604 -0.0678 0.6259 0.048 Uiso calc R 1 . .
C C9 0.2576(3) 0.0969(3) 0.6895(2) 0.0379(7) Uani d . 1 . .
H H9A 0.1622 0.1309 0.7064 0.045 Uiso calc R 1 . .
C C10 0.3413(3) 0.1664(3) 0.7123(2) 0.0321(6) Uani d . 1 . .
H H10A 0.3002 0.2489 0.7422 0.038 Uiso calc R 1 . .
C C11 0.5355(3) 0.0041(2) 0.64652(17) 0.0228(5) Uani d . 1 . .
C C12 0.6836(3) -0.0471(2) 0.62902(19) 0.0268(5) Uani d . 1 . .
C C13 0.6790(3) 0.0354(3) 0.9213(2) 0.0289(5) Uani d . 1 . .
H H13A 0.7381 -0.0279 0.8743 0.035 Uiso calc R 1 . .
C C14 0.6684(3) 0.0069(3) 1.0273(2) 0.0302(6) Uani d . 1 . .
H H14A 0.7184 -0.0742 1.0514 0.036 Uiso calc R 1 . .
C C15 0.5817(3) 0.1018(3) 1.0975(2) 0.0349(6) Uani d . 1 . .
H H15A 0.5760 0.0869 1.1695 0.042 Uiso calc R 1 . .
C C16 0.5016(3) 0.2219(3) 1.05814(18) 0.0266(5) Uani d . 1 . .
C C17 0.4076(3) 0.3224(3) 1.1248(2) 0.0366(6) Uani d . 1 . .
H H17A 0.3955 0.3090 1.1974 0.044 Uiso calc R 1 . .
C C18 0.3351(3) 0.4380(3) 1.0847(2) 0.0373(6) Uani d . 1 . .
H H18A 0.2722 0.5014 1.1299 0.045 Uiso calc R 1 . .
C C19 0.3548(3) 0.4622(3) 0.9741(2) 0.0281(5) Uani d . 1 . .
C C20 0.2867(3) 0.5812(3) 0.9265(2) 0.0352(6) Uani d . 1 . .
H H20A 0.2241 0.6489 0.9678 0.042 Uiso calc R 1 . .
C C21 0.3131(3) 0.5961(3) 0.8210(2) 0.0350(6) Uani d . 1 . .
H H21A 0.2692 0.6745 0.7893 0.042 Uiso calc R 1 . .
C C22 0.4062(3) 0.4940(3) 0.7592(2) 0.0288(5) Uani d . 1 . .
H H22A 0.4223 0.5052 0.6864 0.035 Uiso calc R 1 . .
C C23 0.4500(2) 0.3641(2) 0.90571(18) 0.0205(5) Uani d . 1 . .
C C24 0.5217(2) 0.2419(2) 0.94922(18) 0.0225(5) Uani d . 1 . .
C C25 0.7182(2) 0.3692(3) 0.5295(2) 0.0279(5) Uani d . 1 . .
C C26 0.7806(3) 0.4298(3) 0.5965(2) 0.0340(6) Uani d . 1 . .
H H26A 0.7076 0.4980 0.6369 0.041 Uiso calc R 1 . .
H H26B 0.8433 0.4731 0.5507 0.041 Uiso calc R 1 . .
C C27 0.8586(3) 0.3378(2) 0.6726(2) 0.0272(5) Uani d . 1 . .
N N1 0.7535(2) 0.0252(2) 0.66042(16) 0.0263(4) Uani d . 1 . .
N N2 0.4776(2) 0.1201(2) 0.69320(15) 0.0241(4) Uani d . 1 . .
N N3 0.4729(2) 0.3804(2) 0.80156(15) 0.0223(4) Uani d . 1 . .
N N4 0.6074(2) 0.1510(2) 0.88198(15) 0.0229(4) Uani d . 1 . .
O O1 0.9787(2) 0.3391(2) 0.67131(18) 0.0408(5) Uani d . 1 . .
O O2 0.79835(18) 0.26528(18) 0.73556(15) 0.0295(4) Uani d . 1 . .
O O3 0.7436(2) 0.3892(2) 0.43388(16) 0.0487(6) Uani d . 1 . .
O O4 0.6369(2) 0.30087(19) 0.57407(13) 0.0314(4) Uani d . 1 . .
O O1W 0.9384(2) 0.16928(19) 0.88973(17) 0.0396(5) Uani d . 1 . .
H H1X 0.8963 0.2004 0.8401 0.048 Uiso d R 1 . .
H H1Y 0.8802 0.1636 0.9460 0.048 Uiso d R 1 . .
O O2W 0.0797(3) 0.2733(3) 0.12852(19) 0.0545(6) Uani d . 1 . .
H H2X 0.0151 0.3453 0.1366 0.065 Uiso d R 1 . .
H H2Y 0.1286 0.2722 0.0667 0.065 Uiso d R 1 . .
O O3W 0.0798(2) 0.5202(2) 0.73284(17) 0.0471(5) Uani d . 1 . .
H H3X 0.0796 0.4957 0.6727 0.056 Uiso d R 1 . .
H H3Y 0.1389 0.5629 0.7266 0.056 Uiso d R 1 . .
O O4W 0.1087(3) 0.3290(2) 0.91176(19) 0.0523(6) Uani d . 1 . .
H H4X 0.1009 0.3840 0.8602 0.063 Uiso d R 1 . .
H H4Y 0.0423 0.2945 0.9240 0.063 Uiso d R 1 . .
O O5W 1.0707(2) -0.1012(2) 0.8743(2) 0.0508(6) Uani d . 1 . .
H H5X 1.0299 -0.0188 0.8783 0.061 Uiso d R 1 . .
H H5Y 1.0258 -0.1433 0.9203 0.061 Uiso d R 1 . .
Zn Zn1 0.62469(3) 0.21697(3) 0.720044(19) 0.01839(9) Uani d . 1 . .

loop_
_atom_site_aniso_label
_atom_site_aniso_U_11
_atom_site_aniso_U_22
_atom_site_aniso_U_33
_atom_site_aniso_U_12
_atom_site_aniso_U_13
_atom_site_aniso_U_23
C1 0.0354(15) 0.0360(15) 0.0394(16) -0.0120(12) -0.0069(12) 0.0069(12)
C2 0.0302(15) 0.0357(16) 0.0507(19) 0.0058(12) 0.0034(13) 0.0042(14)
C3 0.0472(18) 0.0308(15) 0.0412(17) -0.0010(13) 0.0099(14) -0.0046(12)
C4 0.0503(16) 0.0192(12) 0.0188(12) -0.0034(11) -0.0040(11) 0.0031(9)
C5 0.083(2) 0.0234(13) 0.0221(13) -0.0156(15) -0.0127(14) 0.0061(10)
C6 0.077(2) 0.0307(14) 0.0188(12) -0.0303(15) -0.0168(13) 0.0102(10)
C7 0.0485(16) 0.0269(13) 0.0206(12) -0.0204(12) -0.0176(11) 0.0137(10)
C8 0.0504(18) 0.0525(18) 0.0298(14) -0.0336(15) -0.0190(13) 0.0195(13)
C9 0.0294(14) 0.0559(19) 0.0283(14) -0.0158(13) -0.0087(11) 0.0172(13)
C10 0.0282(13) 0.0441(16) 0.0210(12) -0.0111(12) -0.0045(10) 0.0145(11)
C11 0.0324(13) 0.0266(12) 0.0136(11) -0.0132(10) -0.0097(9) 0.0068(9)
C12 0.0384(14) 0.0242(12) 0.0170(11) -0.0093(10) -0.0065(10) 0.0071(9)
C13 0.0258(12) 0.0339(14) 0.0271(13) -0.0084(11) -0.0108(10) 0.0115(10)
C14 0.0349(14) 0.0361(14) 0.0249(13) -0.0172(11) -0.0133(11) 0.0143(11)
C15 0.0445(16) 0.0447(16) 0.0215(13) -0.0233(13) -0.0109(11) 0.0137(11)
C16 0.0360(14) 0.0366(14) 0.0126(11) -0.0192(11) -0.0053(10) 0.0024(9)
C17 0.0388(15) 0.0521(18) 0.0205(13) -0.0226(14) 0.0028(11) 0.0009(12)
C18 0.0362(15) 0.0514(18) 0.0255(14) -0.0190(13) 0.0031(11) -0.0096(12)
C19 0.0230(12) 0.0322(13) 0.0316(14) -0.0103(10) -0.0042(10) -0.0090(11)
C20 0.0300(14) 0.0326(14) 0.0407(16) -0.0055(11) -0.0020(12) -0.0141(12)
C21 0.0273(13) 0.0298(14) 0.0460(17) 0.0000(11) -0.0125(12) -0.0057(12)
C22 0.0221(12) 0.0271(13) 0.0361(14) 0.0009(10) -0.0151(10) 0.0016(11)
C23 0.0204(11) 0.0206(11) 0.0204(11) -0.0065(9) -0.0009(9) -0.0048(9)
C24 0.0243(12) 0.0290(12) 0.0168(11) -0.0092(10) -0.0076(9) 0.0005(9)
C25 0.0200(11) 0.0294(13) 0.0251(13) 0.0009(10) -0.0003(9) 0.0082(10)
C26 0.0308(14) 0.0235(13) 0.0468(17) -0.0074(11) -0.0114(12) 0.0097(11)
C27 0.0264(13) 0.0245(12) 0.0323(14) -0.0081(10) -0.0067(10) -0.0044(10)
N1 0.0288(11) 0.0261(11) 0.0213(10) -0.0063(9) -0.0011(8) -0.0016(8)
N2 0.0294(11) 0.0265(10) 0.0186(10) -0.0094(9) -0.0083(8) 0.0022(8)
N3 0.0238(10) 0.0236(10) 0.0188(10) -0.0035(8) -0.0090(8) 0.0031(8)
N4 0.0243(10) 0.0279(11) 0.0184(10) -0.0070(8) -0.0096(8) 0.0022(8)
O1 0.0347(11) 0.0441(12) 0.0501(13) -0.0188(9) -0.0134(9) 0.0028(10)
O2 0.0279(9) 0.0321(10) 0.0327(10) -0.0140(8) -0.0112(8) 0.0077(8)
O3 0.0364(11) 0.0706(15) 0.0292(11) -0.0089(11) -0.0051(9) 0.0235(10)
O4 0.0441(11) 0.0458(11) 0.0104(8) -0.0196(9) -0.0109(7) 0.0050(7)
O1W 0.0443(12) 0.0335(11) 0.0426(12) -0.0116(9) -0.0145(9) 0.0064(9)
O2W 0.0491(14) 0.0714(17) 0.0434(13) -0.0173(12) -0.0070(11) -0.0093(12)
O3W 0.0569(14) 0.0598(14) 0.0345(11) -0.0361(12) -0.0054(10) 0.0036(10)
O4W 0.0572(14) 0.0594(15) 0.0488(14) -0.0324(12) -0.0072(11) -0.0004(11)
O5W 0.0500(13) 0.0340(11) 0.0665(16) -0.0121(10) -0.0082(11) -0.0007(11)
Zn1 0.02194(15) 0.02086(15) 0.01283(14) -0.00678(10) -0.00444(10) 0.00161(9)

loop_
_atom_type_symbol
_atom_type_description
_atom_type_scat_dispersion_real
_atom_type_scat_dispersion_imag
_atom_type_scat_source
C C 0.0033 0.0016 'International Tables Vol C Tables 4.2.6.8 and 6.1.1.4'
H H 0.0000 0.0000 'International Tables Vol C Tables 4.2.6.8 and 6.1.1.4'
N N 0.0061 0.0033 'International Tables Vol C Tables 4.2.6.8 and 6.1.1.4'
O O 0.0106 0.0060 'International Tables Vol C Tables 4.2.6.8 and 6.1.1.4'
Zn Zn 0.2839 1.4301 'International Tables Vol C Tables 4.2.6.8 and 6.1.1.4'

loop_
_geom_angle_atom_site_label_1
_geom_angle_atom_site_label_2
_geom_angle_atom_site_label_3
_geom_angle_site_symmetry_1
_geom_angle_site_symmetry_3
_geom_angle
_geom_angle_publ_flag
N1 C1 C2 . . 121.8(3) ?
N1 C1 H1A . . 119.1 ?
C2 C1 H1A . . 119.1 ?
C3 C2 C1 . . 119.1(3) ?
C3 C2 H2A . . 120.5 ?
C1 C2 H2A . . 120.5 ?
C2 C3 C4 . . 121.3(3) ?
C2 C3 H3A . . 119.3 ?
C4 C3 H3A . . 119.3 ?
C3 C4 C12 . . 116.2(3) ?
C3 C4 C5 . . 124.8(3) ?
C12 C4 C5 . . 119.0(3) ?
C6 C5 C4 . . 121.2(3) ?
C6 C5 H5A . . 119.4 ?
C4 C5 H5A . . 119.4 ?
C5 C6 C7 . . 121.8(3) ?
C5 C6 H6A . . 119.1 ?
C7 C6 H6A . . 119.1 ?
C8 C7 C6 . . 125.3(3) ?
C8 C7 C11 . . 115.5(3) ?
C6 C7 C11 . . 119.3(3) ?
C9 C8 C7 . . 120.7(3) ?
C9 C8 H8A . . 119.6 ?
C7 C8 H8A . . 119.6 ?
C8 C9 C10 . . 119.4(3) ?
C8 C9 H9A . . 120.3 ?
C10 C9 H9A . . 120.3 ?
N2 C10 C9 . . 122.7(3) ?
N2 C10 H10A . . 118.7 ?
C9 C10 H10A . . 118.7 ?
N2 C11 C7 . . 123.7(2) ?
N2 C11 C12 . . 117.5(2) ?
C7 C11 C12 . . 118.7(2) ?
N1 C12 C4 . . 122.4(3) ?
N1 C12 C11 . . 117.9(2) ?
C4 C12 C11 . . 119.6(2) ?
N4 C13 C14 . . 123.2(3) ?
N4 C13 H13A . . 118.4 ?
C14 C13 H13A . . 118.4 ?
C13 C14 C15 . . 118.5(2) ?
C13 C14 H14A . . 120.7 ?
C15 C14 H14A . . 120.7 ?
C14 C15 C16 . . 119.2(2) ?
C14 C15 H15A . . 120.4 ?
C16 C15 H15A . . 120.4 ?
C24 C16 C17 . . 119.7(2) ?
C24 C16 C15 . . 117.6(2) ?
C17 C16 C15 . . 122.7(2) ?
C18 C17 C16 . . 121.3(2) ?
C18 C17 H17A . . 119.3 ?
C16 C17 H17A . . 119.3 ?
C17 C18 C19 . . 120.4(3) ?
C17 C18 H18A . . 119.8 ?
C19 C18 H18A . . 119.8 ?
C20 C19 C23 . . 116.8(2) ?
C20 C19 C18 . . 123.8(3) ?
C23 C19 C18 . . 119.4(2) ?
C21 C20 C19 . . 119.7(2) ?
C21 C20 H20A . . 120.2 ?
C19 C20 H20A . . 120.2 ?
C20 C21 C22 . . 120.0(3) ?
C20 C21 H21A . . 120.0 ?
C22 C21 H21A . . 120.0 ?
N3 C22 C21 . . 121.9(3) ?
N3 C22 H22A . . 119.0 ?
C21 C22 H22A . . 119.0 ?
N3 C23 C19 . . 122.4(2) ?
N3 C23 C24 . . 118.2(2) ?
C19 C23 C24 . . 119.4(2) ?
N4 C24 C16 . . 122.8(2) ?
N4 C24 C23 . . 117.4(2) ?
C16 C24 C23 . . 119.8(2) ?
O3 C25 O4 . . 122.5(3) ?
O3 C25 C26 . . 119.0(2) ?
O4 C25 C26 . . 118.5(2) ?
C25 C26 C27 . . 117.0(2) ?
C25 C26 H26A . . 108.0 ?
C27 C26 H26A . . 108.0 ?
C25 C26 H26B . . 108.0 ?
C27 C26 H26B . . 108.0 ?
H26A C26 H26B . . 107.3 ?
O1 C27 O2 . . 122.8(3) ?
O1 C27 C26 . . 118.5(2) ?
O2 C27 C26 . . 118.6(2) ?
C1 N1 C12 . . 119.2(2) ?
C1 N1 Zn1 . . 127.06(19) ?
C12 N1 Zn1 . . 113.63(17) ?
C10 N2 C11 . . 118.1(2) ?
C10 N2 Zn1 . . 127.68(19) ?
C11 N2 Zn1 . . 114.13(16) ?
C23 N3 C22 . . 119.2(2) ?
C23 N3 Zn1 . . 113.65(15) ?
C22 N3 Zn1 . . 127.12(18) ?
C24 N4 C13 . . 118.5(2) ?
C24 N4 Zn1 . . 113.60(16) ?
C13 N4 Zn1 . . 127.68(17) ?
C27 O2 Zn1 . . 125.77(17) ?
C25 O4 Zn1 . . 126.93(16) ?
H1X O1W H1Y . . 109.5 ?
H2X O2W H2Y . . 109.5 ?
H3X O3W H3Y . . 109.5 ?
H4X O4W H4Y . . 109.5 ?
H5X O5W H5Y . . 109.5 ?
O4 Zn1 O2 . . 90.76(7) ?
O4 Zn1 N3 . . 97.33(8) ?
O2 Zn1 N3 . . 97.98(8) ?
O4 Zn1 N4 . . 173.14(8) ?
O2 Zn1 N4 . . 86.27(7) ?
N3 Zn1 N4 . . 76.99(8) ?
O4 Zn1 N1 . . 92.29(8) ?
O2 Zn1 N1 . . 89.90(8) ?
N3 Zn1 N1 . . 167.45(8) ?
N4 Zn1 N1 . . 93.89(8) ?
O4 Zn1 N2 . . 90.97(7) ?
O2 Zn1 N2 . . 166.13(8) ?
N3 Zn1 N2 . . 95.45(8) ?
N4 Zn1 N2 . . 93.38(8) ?
N1 Zn1 N2 . . 76.28(8) ?

loop_
_geom_bond_atom_site_label_1
_geom_bond_atom_site_label_2
_geom_bond_site_symmetry_2
_geom_bond_distance
_geom_bond_publ_flag
C1 N1 . 1.326(4) ?
C1 C2 . 1.403(4) ?
C1 H1A . 0.9300 ?
C2 C3 . 1.334(5) ?
C2 H2A . 0.9300 ?
C3 C4 . 1.402(4) ?
C3 H3A . 0.9300 ?
C4 C12 . 1.409(4) ?
C4 C5 . 1.426(4) ?
C5 C6 . 1.345(5) ?
C5 H5A . 0.9300 ?
C6 C7 . 1.406(4) ?
C6 H6A . 0.9300 ?
C7 C8 . 1.392(4) ?
C7 C11 . 1.427(3) ?
C8 C9 . 1.357(5) ?
C8 H8A . 0.9300 ?
C9 C10 . 1.385(4) ?
C9 H9A . 0.9300 ?
C10 N2 . 1.327(3) ?
C10 H10A . 0.9300 ?
C11 N2 . 1.333(3) ?
C11 C12 . 1.444(4) ?
C12 N1 . 1.341(3) ?
C13 N4 . 1.353(3) ?
C13 C14 . 1.376(4) ?
C13 H13A . 0.9300 ?
C14 C15 . 1.387(4) ?
C14 H14A . 0.9300 ?
C15 C16 . 1.420(4) ?
C15 H15A . 0.9300 ?
C16 C24 . 1.396(3) ?
C16 C17 . 1.420(4) ?
C17 C18 . 1.361(4) ?
C17 H17A . 0.9300 ?
C18 C19 . 1.423(4) ?
C18 H18A . 0.9300 ?
C19 C20 . 1.414(4) ?
C19 C23 . 1.422(3) ?
C20 C21 . 1.347(4) ?
C20 H20A . 0.9300 ?
C21 C22 . 1.395(4) ?
C21 H21A . 0.9300 ?
C22 N3 . 1.337(3) ?
C22 H22A . 0.9300 ?
C23 N3 . 1.331(3) ?
C23 C24 . 1.427(3) ?
C24 N4 . 1.336(3) ?
C25 O3 . 1.228(3) ?
C25 O4 . 1.278(3) ?
C25 C26 . 1.483(4) ?
C26 C27 . 1.520(4) ?
C26 H26A . 0.9700 ?
C26 H26B . 0.9700 ?
C27 O1 . 1.247(3) ?
C27 O2 . 1.261(3) ?
N1 Zn1 . 2.175(2) ?
N2 Zn1 . 2.176(2) ?
N3 Zn1 . 2.141(2) ?
N4 Zn1 . 2.150(2) ?
O2 Zn1 . 2.0687(18) ?
O4 Zn1 . 2.0203(17) ?
O1W H1X . 0.8500 ?
O1W H1Y . 0.8500 ?
O2W H2X . 0.8500 ?
O2W H2Y . 0.8501 ?
O3W H3X . 0.8500 ?
O3W H3Y . 0.8500 ?
O4W H4X . 0.8500 ?
O4W H4Y . 0.8500 ?
O5W H5X . 0.8500 ?
O5W H5Y . 0.8501 ?

loop_
_geom_hbond_atom_site_label_D
_geom_hbond_atom_site_label_H
_geom_hbond_atom_site_label_A
_geom_hbond_site_symmetry_A
_geom_hbond_distance_DH
_geom_hbond_distance_HA
_geom_hbond_distance_DA
_geom_hbond_angle_DHA
O1W H1X O2 . 0.85 1.85 2.696(3) 178
O1W H1Y O5W 2_757 0.85 2.50 3.085(3) 127
O2W H2X O3W 2_566 0.85 2.18 2.836(4) 133
O2W H2Y O4W 1_554 0.85 2.09 2.804(4) 141
O3W H3X O1 1_455 0.85 2.21 2.696(3) 116
O3W H3Y O3 2_666 0.85 2.27 2.806(3) 121
O4W H4X O3W . 0.85 2.10 2.953(3) 180
O4W H4Y O1W 1_455 0.85 2.07 2.854(3) 153
O5W H5X O1W . 0.85 1.94 2.789(3) 179
O5W H5Y O2W 2_656 0.85 2.21 2.733(3) 120
O5W H5Y O1W 2_757 0.85 2.57 3.085(3) 120

loop_
_geom_torsion_atom_site_label_1
_geom_torsion_atom_site_label_2
_geom_torsion_atom_site_label_3
_geom_torsion_atom_site_label_4
_geom_torsion_site_symmetry_1
_geom_torsion_site_symmetry_2
_geom_torsion_site_symmetry_3
_geom_torsion_site_symmetry_4
_geom_torsion
_geom_torsion_publ_flag
N1 C1 C2 C3 . . . . -0.8(5) ?
C1 C2 C3 C4 . . . . -0.4(5) ?
C2 C3 C4 C12 . . . . 0.5(4) ?
C2 C3 C4 C5 . . . . 178.1(3) ?
C3 C4 C5 C6 . . . . 176.1(3) ?
C12 C4 C5 C6 . . . . -6.4(4) ?
C4 C5 C6 C7 . . . . 4.5(4) ?
C5 C6 C7 C8 . . . . 179.8(3) ?
C5 C6 C7 C11 . . . . 1.1(4) ?
C6 C7 C8 C9 . . . . -178.1(2) ?
C11 C7 C8 C9 . . . . 0.6(4) ?
C7 C8 C9 C10 . . . . 0.8(4) ?
C8 C9 C10 N2 . . . . -2.5(4) ?
C8 C7 C11 N2 . . . . -0.5(3) ?
C6 C7 C11 N2 . . . . 178.3(2) ?
C8 C7 C11 C12 . . . . 176.6(2) ?
C6 C7 C11 C12 . . . . -4.6(3) ?
C3 C4 C12 N1 . . . . 0.6(4) ?
C5 C4 C12 N1 . . . . -177.1(2) ?
C3 C4 C12 C11 . . . . -179.5(2) ?
C5 C4 C12 C11 . . . . 2.8(3) ?
N2 C11 C12 N1 . . . . -0.2(3) ?
C7 C11 C12 N1 . . . . -177.5(2) ?
N2 C11 C12 C4 . . . . 179.9(2) ?
C7 C11 C12 C4 . . . . 2.6(3) ?
N4 C13 C14 C15 . . . . -0.8(4) ?
C13 C14 C15 C16 . . . . 3.2(4) ?
C14 C15 C16 C24 . . . . -4.2(4) ?
C14 C15 C16 C17 . . . . 178.3(3) ?
C24 C16 C17 C18 . . . . 0.8(4) ?
C15 C16 C17 C18 . . . . 178.2(3) ?
C16 C17 C18 C19 . . . . -1.8(4) ?
C17 C18 C19 C20 . . . . -177.9(3) ?
C17 C18 C19 C23 . . . . 0.6(4) ?
C23 C19 C20 C21 . . . . 0.6(4) ?
C18 C19 C20 C21 . . . . 179.2(3) ?
C19 C20 C21 C22 . . . . 0.6(4) ?
C20 C21 C22 N3 . . . . -1.0(4) ?
C20 C19 C23 N3 . . . . -1.6(4) ?
C18 C19 C23 N3 . . . . 179.8(2) ?
C20 C19 C23 C24 . . . . -179.9(2) ?
C18 C19 C23 C24 . . . . 1.4(4) ?
C17 C16 C24 N4 . . . . -179.3(2) ?
C15 C16 C24 N4 . . . . 3.1(4) ?
C17 C16 C24 C23 . . . . 1.3(4) ?
C15 C16 C24 C23 . . . . -176.2(2) ?
N3 C23 C24 N4 . . . . -0.2(3) ?
C19 C23 C24 N4 . . . . 178.2(2) ?
N3 C23 C24 C16 . . . . 179.2(2) ?
C19 C23 C24 C16 . . . . -2.4(3) ?
O3 C25 C26 C27 . . . . -127.4(3) ?
O4 C25 C26 C27 . . . . 54.4(3) ?
C25 C26 C27 O1 . . . . 127.6(3) ?
C25 C26 C27 O2 . . . . -53.7(4) ?
C2 C1 N1 C12 . . . . 1.9(4) ?
C2 C1 N1 Zn1 . . . . -174.1(2) ?
C4 C12 N1 C1 . . . . -1.8(4) ?
C11 C12 N1 C1 . . . . 178.3(2) ?
C4 C12 N1 Zn1 . . . . 174.74(18) ?
C11 C12 N1 Zn1 . . . . -5.2(3) ?
C9 C10 N2 C11 . . . . 2.6(3) ?
C9 C10 N2 Zn1 . . . . 178.34(18) ?
C7 C11 N2 C10 . . . . -1.1(3) ?
C12 C11 N2 C10 . . . . -178.2(2) ?
C7 C11 N2 Zn1 . . . . -177.38(17) ?
C12 C11 N2 Zn1 . . . . 5.5(3) ?
C19 C23 N3 C22 . . . . 1.3(4) ?
C24 C23 N3 C22 . . . . 179.6(2) ?
C19 C23 N3 Zn1 . . . . 178.89(18) ?
C24 C23 N3 Zn1 . . . . -2.8(3) ?
C21 C22 N3 C23 . . . . 0.0(4) ?
C21 C22 N3 Zn1 . . . . -177.25(19) ?
C16 C24 N4 C13 . . . . -0.8(4) ?
C23 C24 N4 C13 . . . . 178.6(2) ?
C16 C24 N4 Zn1 . . . . -176.35(19) ?
C23 C24 N4 Zn1 . . . . 3.0(3) ?
C14 C13 N4 C24 . . . . -0.4(4) ?
C14 C13 N4 Zn1 . . . . 174.43(19) ?
O1 C27 O2 Zn1 . . . . -162.6(2) ?
C26 C27 O2 Zn1 . . . . 18.8(3) ?
O3 C25 O4 Zn1 . . . . 161.7(2) ?
C26 C25 O4 Zn1 . . . . -20.2(3) ?
C25 O4 Zn1 O2 . . . . -8.0(2) ?
C25 O4 Zn1 N3 . . . . 90.2(2) ?
C25 O4 Zn1 N1 . . . . -97.9(2) ?
C25 O4 Zn1 N2 . . . . -174.2(2) ?
C27 O2 Zn1 O4 . . . . 8.4(2) ?
C27 O2 Zn1 N3 . . . . -89.1(2) ?
C27 O2 Zn1 N4 . . . . -165.4(2) ?
C27 O2 Zn1 N1 . . . . 100.7(2) ?
C27 O2 Zn1 N2 . . . . 105.6(3) ?
C23 N3 Zn1 O4 . . . . -172.87(16) ?
C22 N3 Zn1 O4 . . . . 4.5(2) ?
C23 N3 Zn1 O2 . . . . -81.06(17) ?
C22 N3 Zn1 O2 . . . . 96.3(2) ?
C23 N3 Zn1 N4 . . . . 3.22(16) ?
C22 N3 Zn1 N4 . . . . -179.4(2) ?
C23 N3 Zn1 N1 . . . . 47.4(4) ?
C22 N3 Zn1 N1 . . . . -135.2(3) ?
C23 N3 Zn1 N2 . . . . 95.44(17) ?
C22 N3 Zn1 N2 . . . . -87.2(2) ?
C24 N4 Zn1 O2 . . . . 95.76(17) ?
C13 N4 Zn1 O2 . . . . -79.3(2) ?
C24 N4 Zn1 N3 . . . . -3.32(16) ?
C13 N4 Zn1 N3 . . . . -178.4(2) ?
C24 N4 Zn1 N1 . . . . -174.59(17) ?
C13 N4 Zn1 N1 . . . . 10.4(2) ?
C24 N4 Zn1 N2 . . . . -98.13(17) ?
C13 N4 Zn1 N2 . . . . 86.8(2) ?
C1 N1 Zn1 O4 . . . . 91.7(2) ?
C12 N1 Zn1 O4 . . . . -84.51(17) ?
C1 N1 Zn1 O2 . . . . 0.9(2) ?
C12 N1 Zn1 O2 . . . . -175.27(17) ?
C1 N1 Zn1 N3 . . . . -128.2(4) ?
C12 N1 Zn1 N3 . . . . 55.6(4) ?
C1 N1 Zn1 N4 . . . . -85.4(2) ?
C12 N1 Zn1 N4 . . . . 98.47(17) ?
C1 N1 Zn1 N2 . . . . -177.9(2) ?
C12 N1 Zn1 N2 . . . . 5.93(16) ?
C10 N2 Zn1 O4 . . . . -89.9(2) ?
C11 N2 Zn1 O4 . . . . 86.02(16) ?
C10 N2 Zn1 O2 . . . . 173.0(3) ?
C11 N2 Zn1 O2 . . . . -11.1(4) ?
C10 N2 Zn1 N3 . . . . 7.6(2) ?
C11 N2 Zn1 N3 . . . . -176.52(16) ?
C10 N2 Zn1 N4 . . . . 84.9(2) ?
C11 N2 Zn1 N4 . . . . -99.28(16) ?
C10 N2 Zn1 N1 . . . . 178.0(2) ?
C11 N2 Zn1 N1 . . . . -6.10(15) ?
